data_4067532
loop_
_publ_author_name
'Sun, Wen-Hua'
'Liu, Shaofeng'
'Zhang, Wenjuan'
'Zeng, Yanning'
'Wang, Deligeer'
'Liang, Tongling'

_publ_section_title
;
 Syntheses, Characterization, and the Ethylene (Co-)Polymerization
 Screening of 2-Benzimidazolyl-N-phenylquinoline-8-carboxamide
 Half-Titanocene Chlorides
;
_journal_issue 4
_journal_name_full Organometallics
_journal_page_first 732
_journal_paper_doi 10.1021/om9010033
_journal_volume 29
_journal_year 2010
_chemical_formula_moiety 'C32 H27 Cl N4 O Ti'
_chemical_formula_sum 'C32 H27 Cl N4 O Ti'
_chemical_formula_weight 566.93
_chemical_name_systematic
; 
 ? 
;
_space_group_IT_number 61
_symmetry_cell_setting orthorhombic
_symmetry_space_group_name_Hall '-P 2ac 2ab'
_symmetry_space_group_name_H-M 'P b c a'
_atom_sites_solution_hydrogens geom
_atom_sites_solution_primary direct
_atom_sites_solution_secondary difmap
_audit_creation_method SHELXL-97
_cell_angle_alpha 90.00
_cell_angle_beta 90.00
_cell_angle_gamma 90.00
_cell_formula_units_Z 8
_cell_length_a 12.476(3)
_cell_length_b 12.810(3)
_cell_length_c 32.940(7)
_cell_measurement_reflns_used 13614
_cell_measurement_temperature 173(2)
_cell_measurement_theta_max 27.4816
_cell_measurement_theta_min 1.6322
_cell_volume 5264(2)
_computing_cell_refinement 'CrystalClear (Rigaku Inc., 2008)'
_computing_data_collection 'CrystalClear (Rigaku Inc., 2008)'
_computing_data_reduction 'CrystalClear (Rigaku Inc., 2008)'
_computing_molecular_graphics 'XP in Siemens SHELXTL (Sheldrick, 1994)'
_computing_publication_material 'SHELX97 (Sheldrick, 1997)'
_computing_structure_refinement 'SHELXL-97 (Sheldrick, 1997)'
_computing_structure_solution 'SHELXS-97 (Sheldrick, 1990)'
_diffrn_ambient_temperature 173(2)
_diffrn_measured_fraction_theta_full 0.978
_diffrn_measured_fraction_theta_max 0.978
_diffrn_measurement_device_type 'MM007-HF CCD(Saturn 724+)'
_diffrn_measurement_method '\w scans at fixed \c = 45\%'
_diffrn_radiation_monochromator Confocal
_diffrn_radiation_source 'rotating anode'
_diffrn_radiation_type MoK\a
_diffrn_radiation_wavelength 0.71073
_diffrn_reflns_av_R_equivalents 0.0635
_diffrn_reflns_av_sigmaI/netI 0.0476
_diffrn_reflns_limit_h_max 15
_diffrn_reflns_limit_h_min -16
_diffrn_reflns_limit_k_max 16
_diffrn_reflns_limit_k_min -16
_diffrn_reflns_limit_l_max 38
_diffrn_reflns_limit_l_min -40
_diffrn_reflns_number 38090
_diffrn_reflns_theta_full 27.48
_diffrn_reflns_theta_max 27.48
_diffrn_reflns_theta_min 2.05
_exptl_absorpt_coefficient_mu 0.461
_exptl_absorpt_correction_T_max 0.9773
_exptl_absorpt_correction_T_min 0.9094
_exptl_absorpt_correction_type numerical
_exptl_absorpt_process_details 'CrystalClear (Rigaku Inc., 2008)'
_exptl_crystal_colour red
_exptl_crystal_density_diffrn 1.431
_exptl_crystal_density_method 'not measured'
_exptl_crystal_description block
_exptl_crystal_F_000 2352
_exptl_crystal_size_max 0.21
_exptl_crystal_size_mid 0.10
_exptl_crystal_size_min 0.05
_refine_diff_density_max 0.374
_refine_diff_density_min -0.496
_refine_diff_density_rms 0.067
_refine_ls_extinction_method none
_refine_ls_goodness_of_fit_ref 1.255
_refine_ls_hydrogen_treatment constr
_refine_ls_matrix_type full
_refine_ls_number_parameters 352
_refine_ls_number_reflns 5909
_refine_ls_number_restraints 0
_refine_ls_restrained_S_all 1.255
_refine_ls_R_factor_all 0.0814
_refine_ls_R_factor_gt 0.0746
_refine_ls_shift/su_max 0.000
_refine_ls_shift/su_mean 0.000
_refine_ls_structure_factor_coef Fsqd
_refine_ls_weighting_details 'calc w=1/[\s^2^(Fo^2^)+(0.0388P)^2^+9.1308P] where P=(Fo^2^+2Fc^2^)/3'
_refine_ls_weighting_scheme calc
_refine_ls_wR_factor_gt 0.1515
_refine_ls_wR_factor_ref 0.1548
_reflns_number_gt 5503
_reflns_number_total 5909
_reflns_threshold_expression >2sigma(I)
_cod_data_source_file om9010033_si_002.cif
_cod_data_source_block C2
_cod_depositor_comments
;
The following automatic conversions were performed:

'_symmetry_cell_setting' value 'Orthorhombic' changed to
'orthorhombic' according to
/home/saulius/struct/CIF-dictionaries/cif_core.dic dictionary named
'cif_core.dic' version 2.4.1 from
2010-06-29.

'_exptl_absorpt_correction_type' value 'Numerical'
changed to 'numerical' according to
/home/saulius/struct/CIF-dictionaries/cif_core.dic dictionary named
'cif_core.dic' version 2.4.1 from 2010-06-29.

Automatic conversion script
Id: cif_fix_values 1715 2011-07-08 13:25:40Z adriana 
;
_cod_original_cell_volume 5264.3(18)
_cod_original_sg_symbol_H-M Pbca
_cod_database_code 4067532

loop_
_symmetry_equiv_pos_as_xyz
'x, y, z'
'-x+1/2, -y, z+1/2'
'-x, y+1/2, -z+1/2'
'x+1/2, -y+1/2, -z'
'-x, -y, -z'
'x-1/2, y, -z-1/2'
'x, -y-1/2, z-1/2'
'-x-1/2, y-1/2, z'

loop_
_atom_site_label
_atom_site_type_symbol
_atom_site_fract_x
_atom_site_fract_y
_atom_site_fract_z
_atom_site_U_iso_or_equiv
_atom_site_adp_type
_atom_site_occupancy
_atom_site_symmetry_multiplicity
_atom_site_calc_flag
_atom_site_refinement_flags
Ti1 Ti 0.72383(4) 0.01474(4) 0.433034(17) 0.02410(15) Uani 1 1 d .
Cl1 Cl 0.57030(6) -0.07657(6) 0.44718(3) 0.0321(2) Uani 1 1 d .
O1 O 0.70601(18) -0.00847(17) 0.37699(7) 0.0279(5) Uani 1 1 d .
N3 N 0.8910(2) -0.02878(19) 0.41304(8) 0.0253(6) Uani 1 1 d .
N2 N 0.9395(2) -0.1418(2) 0.51125(8) 0.0298(6) Uani 1 1 d .
C7 C 0.8974(2) -0.0938(2) 0.47928(10) 0.0252(6) Uani 1 1 d .
C8 C 0.9516(3) -0.0745(2) 0.44125(10) 0.0273(7) Uani 1 1 d .
N1 N 0.7933(2) -0.0625(2) 0.48224(8) 0.0263(6) Uani 1 1 d .
C15 C 0.8718(3) 0.0236(2) 0.34168(10) 0.0279(7) Uani 1 1 d .
N4 N 0.7018(2) 0.0634(2) 0.31265(9) 0.0311(6) Uani 1 1 d .
C9 C 1.0597(3) -0.1033(3) 0.43530(11) 0.0325(7) Uani 1 1 d .
H9A H 1.0985 -0.1390 0.4559 0.039 Uiso 1 1 calc R
C12 C 1.0925(3) -0.0066(3) 0.33035(11) 0.0368(8) Uani 1 1 d .
H12A H 1.1668 -0.0184 0.3261 0.044 Uiso 1 1 calc R
C23 C 0.5194(3) -0.0132(3) 0.31066(10) 0.0317(7) Uani 1 1 d .
C16 C 0.9344(3) -0.0119(2) 0.37499(10) 0.0264(7) Uani 1 1 d .
C1 C 0.7648(3) -0.0930(2) 0.52139(10) 0.0284(7) Uani 1 1 d .
C26 C 0.7652(3) 0.1889(2) 0.41655(11) 0.0336(8) Uani 1 1 d .
H26A H 0.8073 0.2123 0.3924 0.040 Uiso 1 1 calc R
C18 C 0.5884(3) 0.0726(3) 0.31197(10) 0.0296(7) Uani 1 1 d .
C11 C 1.0461(3) -0.0319(3) 0.36832(11) 0.0308(7) Uani 1 1 d .
C30 C 0.5606(3) -0.1248(3) 0.31200(12) 0.0384(8) Uani 1 1 d .
H30A H 0.5499 -0.1574 0.2851 0.046 Uiso 1 1 calc R
H30B H 0.6386 -0.1237 0.3176 0.046 Uiso 1 1 calc R
C13 C 1.0321(3) 0.0343(3) 0.29985(11) 0.0379(8) Uani 1 1 d .
H13A H 1.0647 0.0539 0.2749 0.046 Uiso 1 1 calc R
C25 C 0.8072(3) 0.1705(3) 0.45570(11) 0.0335(8) Uani 1 1 d .
H25A H 0.8838 0.1782 0.4641 0.040 Uiso 1 1 calc R
C24 C 0.7199(3) 0.1509(3) 0.48166(11) 0.0329(8) Uani 1 1 d .
H24A H 0.7242 0.1417 0.5118 0.039 Uiso 1 1 calc R
C2 C 0.6710(3) -0.0782(3) 0.54382(11) 0.0348(8) Uani 1 1 d .
H2B H 0.6109 -0.0430 0.5326 0.042 Uiso 1 1 calc R
C19 C 0.5474(3) 0.1746(3) 0.30791(10) 0.0318(7) Uani 1 1 d .
C6 C 0.8551(3) -0.1429(2) 0.53862(10) 0.0291(7) Uani 1 1 d .
C10 C 1.1067(3) -0.0786(3) 0.39943(11) 0.0339(8) Uani 1 1 d .
H10A H 1.1806 -0.0928 0.3953 0.041 Uiso 1 1 calc R
C27 C 0.6530(3) 0.1804(3) 0.41852(11) 0.0346(8) Uani 1 1 d .
H27A H 0.6017 0.1972 0.3961 0.041 Uiso 1 1 calc R
C4 C 0.7577(3) -0.1707(3) 0.59938(11) 0.0403(9) Uani 1 1 d .
H4B H 0.7529 -0.1984 0.6261 0.048 Uiso 1 1 calc R
C22 C 0.4098(3) 0.0048(3) 0.30631(11) 0.0361(8) Uani 1 1 d .
H22A H 0.3623 -0.0531 0.3056 0.043 Uiso 1 1 calc R
C17 C 0.7518(3) 0.0284(2) 0.34346(10) 0.0268(7) Uani 1 1 d .
C20 C 0.4374(3) 0.1892(3) 0.30382(11) 0.0383(8) Uani 1 1 d .
H20A H 0.4094 0.2579 0.3016 0.046 Uiso 1 1 calc R
C14 C 0.9212(3) 0.0474(3) 0.30546(11) 0.0335(8) Uani 1 1 d .
H14A H 0.8792 0.0734 0.2836 0.040 Uiso 1 1 calc R
C28 C 0.6254(3) 0.1572(3) 0.45887(11) 0.0348(8) Uani 1 1 d .
H28A H 0.5509 0.1539 0.4700 0.042 Uiso 1 1 calc R
C3 C 0.6693(3) -0.1170(3) 0.58297(12) 0.0400(9) Uani 1 1 d .
H3A H 0.6071 -0.1073 0.5992 0.048 Uiso 1 1 calc R
C5 C 0.8513(3) -0.1838(3) 0.57759(11) 0.0361(8) Uani 1 1 d .
H5A H 0.9109 -0.2195 0.5889 0.043 Uiso 1 1 calc R
C21 C 0.3685(3) 0.1046(3) 0.30301(11) 0.0383(8) Uani 1 1 d .
H21A H 0.2934 0.1150 0.3002 0.046 Uiso 1 1 calc R
C29 C 0.6213(3) 0.2675(3) 0.30634(12) 0.0425(9) Uani 1 1 d .
H29A H 0.6776 0.2592 0.3273 0.051 Uiso 1 1 calc R
H29B H 0.5799 0.3313 0.3129 0.051 Uiso 1 1 calc R
C33 C 0.5059(4) -0.1901(3) 0.34361(13) 0.0527(11) Uani 1 1 d .
H33A H 0.5352 -0.2611 0.3430 0.079 Uiso 1 1 calc R
H33B H 0.4288 -0.1925 0.3380 0.079 Uiso 1 1 calc R
H33C H 0.5180 -0.1594 0.3705 0.079 Uiso 1 1 calc R
C31 C 0.6743(4) 0.2815(4) 0.26510(13) 0.0536(11) Uani 1 1 d .
H31A H 0.7210 0.3430 0.2658 0.080 Uiso 1 1 calc R
H31B H 0.6190 0.2911 0.2443 0.080 Uiso 1 1 calc R
H31C H 0.7170 0.2195 0.2587 0.080 Uiso 1 1 calc R

loop_
_atom_site_aniso_label
_atom_site_aniso_U_11
_atom_site_aniso_U_22
_atom_site_aniso_U_33
_atom_site_aniso_U_23
_atom_site_aniso_U_13
_atom_site_aniso_U_12
Ti1 0.0247(3) 0.0212(3) 0.0264(3) -0.0013(2) -0.0012(2) 0.0018(2)
Cl1 0.0274(4) 0.0313(4) 0.0377(5) -0.0007(3) 0.0013(3) -0.0022(3)
O1 0.0289(11) 0.0284(11) 0.0265(12) -0.0002(9) -0.0020(9) 0.0000(9)
N3 0.0271(13) 0.0198(12) 0.0289(15) -0.0017(10) -0.0018(11) 0.0012(10)
N2 0.0320(15) 0.0266(14) 0.0308(15) -0.0012(11) -0.0059(12) 0.0008(11)
C7 0.0268(15) 0.0195(14) 0.0293(17) -0.0027(12) -0.0035(13) -0.0015(12)
C8 0.0268(15) 0.0225(15) 0.0326(18) -0.0017(13) -0.0034(13) 0.0001(12)
N1 0.0272(13) 0.0246(13) 0.0270(15) 0.0000(11) -0.0004(11) 0.0035(11)
C15 0.0337(17) 0.0214(15) 0.0287(17) -0.0022(12) 0.0005(14) -0.0027(13)
N4 0.0331(15) 0.0299(14) 0.0304(16) 0.0017(12) -0.0037(12) -0.0009(12)
C9 0.0257(16) 0.0342(18) 0.037(2) -0.0018(15) -0.0044(14) 0.0037(14)
C12 0.0318(18) 0.0385(19) 0.040(2) -0.0037(16) 0.0073(16) -0.0040(15)
C23 0.0368(18) 0.0307(17) 0.0274(18) -0.0010(13) -0.0009(14) 0.0007(14)
C16 0.0284(16) 0.0205(14) 0.0303(17) -0.0041(12) 0.0010(13) -0.0027(12)
C1 0.0326(17) 0.0245(15) 0.0280(17) -0.0011(13) -0.0014(14) -0.0009(13)
C26 0.045(2) 0.0188(15) 0.0372(19) 0.0017(13) 0.0029(16) -0.0031(14)
C18 0.0321(17) 0.0323(17) 0.0242(17) -0.0012(13) -0.0028(14) 0.0018(14)
C11 0.0286(16) 0.0282(16) 0.0355(19) -0.0053(14) 0.0001(14) -0.0041(13)
C30 0.0379(19) 0.0283(17) 0.049(2) -0.0033(16) -0.0039(17) 0.0012(15)
C13 0.041(2) 0.040(2) 0.032(2) 0.0001(16) 0.0095(16) -0.0081(16)
C25 0.0320(17) 0.0227(15) 0.046(2) -0.0076(14) -0.0061(16) -0.0019(13)
C24 0.044(2) 0.0232(15) 0.0311(18) -0.0068(13) -0.0074(15) 0.0035(14)
C2 0.0319(18) 0.041(2) 0.0316(19) -0.0013(15) -0.0002(15) -0.0001(15)
C19 0.0396(19) 0.0274(16) 0.0284(18) -0.0022(13) -0.0020(15) 0.0021(14)
C6 0.0346(17) 0.0246(15) 0.0282(17) -0.0036(13) -0.0050(14) 0.0000(13)
C10 0.0248(16) 0.0340(18) 0.043(2) -0.0033(15) 0.0029(15) 0.0002(14)
C27 0.042(2) 0.0229(16) 0.039(2) -0.0051(14) -0.0104(16) 0.0066(14)
C4 0.052(2) 0.040(2) 0.0289(19) 0.0040(15) -0.0013(17) -0.0077(17)
C22 0.0358(18) 0.0383(19) 0.034(2) -0.0004(15) 0.0008(15) -0.0023(15)
C17 0.0309(16) 0.0210(14) 0.0285(17) -0.0020(12) -0.0003(14) -0.0005(12)
C20 0.041(2) 0.0349(19) 0.039(2) 0.0038(16) -0.0013(17) 0.0090(16)
C14 0.0401(19) 0.0295(17) 0.0309(19) 0.0006(14) 0.0016(15) -0.0037(15)
C28 0.0344(18) 0.0239(16) 0.046(2) -0.0097(15) 0.0005(16) 0.0058(14)
C3 0.040(2) 0.045(2) 0.035(2) 0.0021(16) 0.0034(16) -0.0063(17)
C5 0.041(2) 0.0341(18) 0.0335(19) 0.0053(15) -0.0072(16) -0.0015(15)
C21 0.0306(18) 0.047(2) 0.037(2) 0.0031(16) 0.0017(16) 0.0068(16)
C29 0.050(2) 0.0273(18) 0.051(2) 0.0020(16) -0.0082(19) 0.0000(16)
C33 0.072(3) 0.034(2) 0.052(3) 0.0044(18) -0.005(2) 0.001(2)
C31 0.056(3) 0.050(2) 0.054(3) 0.017(2) -0.008(2) -0.009(2)

loop_
_atom_type_symbol
_atom_type_description
_atom_type_scat_dispersion_real
_atom_type_scat_dispersion_imag
_atom_type_scat_source
C C 0.0033 0.0016 'International Tables Vol C Tables 4.2.6.8 and 6.1.1.4'
H H 0.0000 0.0000 'International Tables Vol C Tables 4.2.6.8 and 6.1.1.4'
N N 0.0061 0.0033 'International Tables Vol C Tables 4.2.6.8 and 6.1.1.4'
O O 0.0106 0.0060 'International Tables Vol C Tables 4.2.6.8 and 6.1.1.4'
Cl Cl 0.1484 0.1585 'International Tables Vol C Tables 4.2.6.8 and 6.1.1.4'
Ti Ti 0.2776 0.4457 'International Tables Vol C Tables 4.2.6.8 and 6.1.1.4'

loop_
_geom_angle_atom_site_label_1
_geom_angle_atom_site_label_2
_geom_angle_atom_site_label_3
_geom_angle
O1 Ti1 N1 137.34(10)
O1 Ti1 N3 77.53(10)
N1 Ti1 N3 74.08(10)
O1 Ti1 Cl1 91.15(7)
N1 Ti1 Cl1 86.97(8)
N3 Ti1 Cl1 134.87(7)
O1 Ti1 C27 84.17(11)
N1 Ti1 C27 137.98(12)
N3 Ti1 C27 120.77(12)
Cl1 Ti1 C27 100.84(10)
O1 Ti1 C26 87.09(11)
N1 Ti1 C26 122.52(12)
N3 Ti1 C26 87.95(11)
Cl1 Ti1 C26 135.55(10)
C27 Ti1 C26 34.79(13)
O1 Ti1 C28 114.49(12)
N1 Ti1 C28 107.63(12)
N3 Ti1 C28 141.03(11)
Cl1 Ti1 C28 83.48(9)
C27 Ti1 C28 34.74(13)
C26 Ti1 C28 57.58(13)
O1 Ti1 C24 140.98(11)
N1 Ti1 C24 80.35(11)
N3 Ti1 C24 113.46(11)
Cl1 Ti1 C24 102.77(10)
C27 Ti1 C24 57.63(12)
C26 Ti1 C24 57.49(13)
C28 Ti1 C24 34.46(12)
O1 Ti1 C25 119.56(12)
N1 Ti1 C25 88.41(12)
N3 Ti1 C25 83.93(11)
Cl1 Ti1 C25 137.06(9)
C27 Ti1 C25 57.90(12)
C26 Ti1 C25 34.78(12)
C28 Ti1 C25 57.55(12)
C24 Ti1 C25 34.55(12)
C17 O1 Ti1 135.0(2)
C8 N3 C16 118.6(3)
C8 N3 Ti1 115.4(2)
C16 N3 Ti1 126.0(2)
C7 N2 C6 102.7(3)
N2 C7 N1 117.2(3)
N2 C7 C8 125.6(3)
N1 C7 C8 117.2(3)
N3 C8 C9 124.0(3)
N3 C8 C7 114.5(3)
C9 C8 C7 121.5(3)
C7 N1 C1 103.1(3)
C7 N1 Ti1 118.7(2)
C1 N1 Ti1 138.2(2)
C14 C15 C16 119.5(3)
C14 C15 C17 118.2(3)
C16 C15 C17 122.1(3)
C17 N4 C18 122.0(3)
C10 C9 C8 118.2(3)
C10 C9 H9A 120.9
C8 C9 H9A 120.9
C13 C12 C11 120.9(3)
C13 C12 H12A 119.5
C11 C12 H12A 119.5
C22 C23 C18 118.5(3)
C22 C23 C30 119.4(3)
C18 C23 C30 122.1(3)
N3 C16 C15 122.3(3)
N3 C16 C11 119.5(3)
C15 C16 C11 118.2(3)
N1 C1 C2 131.7(3)
N1 C1 C6 107.2(3)
C2 C1 C6 121.1(3)
C27 C26 C25 108.3(3)
C27 C26 Ti1 72.38(19)
C25 C26 Ti1 73.28(19)
C27 C26 H26A 125.6
C25 C26 H26A 125.6
Ti1 C26 H26A 125.6
C23 C18 C19 120.2(3)
C23 C18 N4 123.2(3)
C19 C18 N4 116.2(3)
C10 C11 C12 121.4(3)
C10 C11 C16 119.1(3)
C12 C11 C16 119.5(3)
C33 C30 C23 113.0(3)
C33 C30 H30A 109.0
C23 C30 H30A 109.0
C33 C30 H30B 109.0
C23 C30 H30B 109.0
H30A C30 H30B 107.8
C12 C13 C14 119.6(3)
C12 C13 H13A 120.2
C14 C13 H13A 120.2
C24 C25 C26 107.3(3)
C24 C25 Ti1 72.64(19)
C26 C25 Ti1 71.95(18)
C24 C25 H25A 126.2
C26 C25 H25A 126.2
Ti1 C25 H25A 126.2
C28 C24 C25 108.4(3)
C28 C24 Ti1 72.40(19)
C25 C24 Ti1 72.81(19)
C28 C24 H24A 125.7
C25 C24 H24A 125.7
Ti1 C24 H24A 125.7
C3 C2 C1 117.3(3)
C3 C2 H2B 121.4
C1 C2 H2B 121.4
C20 C19 C18 119.5(3)
C20 C19 C29 119.6(3)
C18 C19 C29 120.9(3)
C5 C6 N2 129.2(3)
C5 C6 C1 121.0(3)
N2 C6 C1 109.8(3)
C9 C10 C11 120.1(3)
C9 C10 H10A 119.9
C11 C10 H10A 119.9
C28 C27 C26 107.7(3)
C28 C27 Ti1 73.07(19)
C26 C27 Ti1 72.83(19)
C28 C27 H27A 125.9
C26 C27 H27A 125.9
Ti1 C27 H27A 125.9
C5 C4 C3 121.5(3)
C5 C4 H4B 119.3
C3 C4 H4B 119.3
C21 C22 C23 121.8(3)
C21 C22 H22A 119.1
C23 C22 H22A 119.1
N4 C17 O1 125.2(3)
N4 C17 C15 118.2(3)
O1 C17 C15 116.5(3)
C21 C20 C19 120.6(3)
C21 C20 H20A 119.7
C19 C20 H20A 119.7
C15 C14 C13 121.9(3)
C15 C14 H14A 119.1
C13 C14 H14A 119.1
C24 C28 C27 108.2(3)
C24 C28 Ti1 73.14(19)
C27 C28 Ti1 72.19(19)
C24 C28 H28A 125.7
C27 C28 H28A 125.7
Ti1 C28 H28A 125.7
C2 C3 C4 121.5(4)
C2 C3 H3A 119.3
C4 C3 H3A 119.3
C4 C5 C6 117.7(3)
C4 C5 H5A 121.2
C6 C5 H5A 121.2
C22 C21 C20 119.4(3)
C22 C21 H21A 120.3
C20 C21 H21A 120.3
C19 C29 C31 112.9(3)
C19 C29 H29A 109.0
C31 C29 H29A 109.0
C19 C29 H29B 109.0
C31 C29 H29B 109.0
H29A C29 H29B 107.8
C30 C33 H33A 109.5
C30 C33 H33B 109.5
H33A C33 H33B 109.5
C30 C33 H33C 109.5
H33A C33 H33C 109.5
H33B C33 H33C 109.5
C29 C31 H31A 109.5
C29 C31 H31B 109.5
H31A C31 H31B 109.5
C29 C31 H31C 109.5
H31A C31 H31C 109.5
H31B C31 H31C 109.5

loop_
_geom_bond_atom_site_label_1
_geom_bond_atom_site_label_2
_geom_bond_distance
Ti1 O1 1.883(2)
Ti1 N1 2.088(3)
Ti1 N3 2.257(3)
Ti1 Cl1 2.2923(10)
Ti1 C27 2.347(3)
Ti1 C26 2.353(3)
Ti1 C28 2.359(3)
Ti1 C24 2.368(3)
Ti1 C25 2.370(3)
O1 C17 1.330(4)
N3 C8 1.333(4)
N3 C16 1.383(4)
N2 C7 1.328(4)
N2 C6 1.387(4)
C7 N1 1.362(4)
C7 C8 1.445(5)
C8 C9 1.412(4)
N1 C1 1.393(4)
C15 C14 1.377(5)
C15 C16 1.422(5)
C15 C17 1.499(5)
N4 C17 1.273(4)
N4 C18 1.420(4)
C9 C10 1.356(5)
C9 H9A 0.9500
C12 C13 1.361(5)
C12 C11 1.416(5)
C12 H12A 0.9500
C23 C22 1.393(5)
C23 C18 1.397(5)
C23 C30 1.519(5)
C16 C11 1.434(4)
C1 C2 1.397(5)
C1 C6 1.414(5)
C26 C27 1.405(5)
C26 C25 1.412(5)
C26 H26A 1.0000
C18 C19 1.409(5)
C11 C10 1.407(5)
C30 C33 1.500(5)
C30 H30A 0.9900
C30 H30B 0.9900
C13 C14 1.406(5)
C13 H13A 0.9500
C25 C24 1.407(5)
C25 H25A 1.0000
C24 C28 1.400(5)
C24 H24A 1.0000
C2 C3 1.382(5)
C2 H2B 0.9500
C19 C20 1.391(5)
C19 C29 1.507(5)
C6 C5 1.387(5)
C10 H10A 0.9500
C27 C28 1.405(5)
C27 H27A 1.0000
C4 C5 1.380(5)
C4 C3 1.407(6)
C4 H4B 0.9500
C22 C21 1.383(5)
C22 H22A 0.9500
C20 C21 1.384(5)
C20 H20A 0.9500
C14 H14A 0.9500
C28 H28A 1.0000
C3 H3A 0.9500
C5 H5A 0.9500
C21 H21A 0.9500
C29 C31 1.522(6)
C29 H29A 0.9900
C29 H29B 0.9900
C33 H33A 0.9800
C33 H33B 0.9800
C33 H33C 0.9800
C31 H31A 0.9800
C31 H31B 0.9800
C31 H31C 0.9800

loop_
_geom_torsion_atom_site_label_1
_geom_torsion_atom_site_label_2
_geom_torsion_atom_site_label_3
_geom_torsion_atom_site_label_4
_geom_torsion
N1 Ti1 O1 C17 -103.8(3)
N3 Ti1 O1 C17 -54.7(3)
Cl1 Ti1 O1 C17 169.4(3)
C27 Ti1 O1 C17 68.6(3)
C26 Ti1 O1 C17 33.8(3)
C28 Ti1 O1 C17 86.0(3)
C24 Ti1 O1 C17 57.3(4)
C25 Ti1 O1 C17 20.8(3)
O1 Ti1 N3 C8 -151.3(2)
N1 Ti1 N3 C8 -3.5(2)
Cl1 Ti1 N3 C8 -72.3(2)
C27 Ti1 N3 C8 133.4(2)
C26 Ti1 N3 C8 121.2(2)
C28 Ti1 N3 C8 95.0(3)
C24 Ti1 N3 C8 68.2(2)
C25 Ti1 N3 C8 86.6(2)
O1 Ti1 N3 C16 29.0(2)
N1 Ti1 N3 C16 176.8(3)
Cl1 Ti1 N3 C16 108.0(2)
C27 Ti1 N3 C16 -46.4(3)
C26 Ti1 N3 C16 -58.5(2)
C28 Ti1 N3 C16 -84.7(3)
C24 Ti1 N3 C16 -111.5(2)
C25 Ti1 N3 C16 -93.1(3)
C6 N2 C7 N1 -0.1(4)
C6 N2 C7 C8 -178.2(3)
C16 N3 C8 C9 2.7(5)
Ti1 N3 C8 C9 -177.0(3)
C16 N3 C8 C7 -176.9(3)
Ti1 N3 C8 C7 3.4(3)
N2 C7 C8 N3 177.3(3)
N1 C7 C8 N3 -0.9(4)
N2 C7 C8 C9 -2.3(5)
N1 C7 C8 C9 179.5(3)
N2 C7 N1 C1 0.9(4)
C8 C7 N1 C1 179.2(3)
N2 C7 N1 Ti1 179.4(2)
C8 C7 N1 Ti1 -2.3(4)
O1 Ti1 N1 C7 53.1(3)
N3 Ti1 N1 C7 3.0(2)
Cl1 Ti1 N1 C7 141.6(2)
C27 Ti1 N1 C7 -115.6(3)
C26 Ti1 N1 C7 -74.0(3)
C28 Ti1 N1 C7 -136.3(2)
C24 Ti1 N1 C7 -114.9(2)
C25 Ti1 N1 C7 -81.2(2)
O1 Ti1 N1 C1 -129.1(3)
N3 Ti1 N1 C1 -179.3(3)
Cl1 Ti1 N1 C1 -40.7(3)
C27 Ti1 N1 C1 62.2(4)
C26 Ti1 N1 C1 103.8(3)
C28 Ti1 N1 C1 41.5(3)
C24 Ti1 N1 C1 62.8(3)
C25 Ti1 N1 C1 96.6(3)
N3 C8 C9 C10 3.3(5)
C7 C8 C9 C10 -177.1(3)
C8 N3 C16 C15 171.6(3)
Ti1 N3 C16 C15 -8.7(4)
C8 N3 C16 C11 -7.5(4)
Ti1 N3 C16 C11 172.2(2)
C14 C15 C16 N3 174.6(3)
C17 C15 C16 N3 -10.3(5)
C14 C15 C16 C11 -6.3(5)
C17 C15 C16 C11 168.8(3)
C7 N1 C1 C2 175.8(4)
Ti1 N1 C1 C2 -2.1(6)
C7 N1 C1 C6 -1.3(3)
Ti1 N1 C1 C6 -179.3(2)
O1 Ti1 C26 C27 84.0(2)
N1 Ti1 C26 C27 -128.8(2)
N3 Ti1 C26 C27 161.6(2)
Cl1 Ti1 C26 C27 -4.7(3)
C28 Ti1 C26 C27 -37.6(2)
C24 Ti1 C26 C27 -78.7(2)
C25 Ti1 C26 C27 -116.1(3)
O1 Ti1 C26 C25 -159.9(2)
N1 Ti1 C26 C25 -12.7(3)
N3 Ti1 C26 C25 -82.3(2)
Cl1 Ti1 C26 C25 111.4(2)
C27 Ti1 C26 C25 116.1(3)
C28 Ti1 C26 C25 78.5(2)
C24 Ti1 C26 C25 37.4(2)
C22 C23 C18 C19 -1.6(5)
C30 C23 C18 C19 175.7(3)
C22 C23 C18 N4 -174.2(3)
C30 C23 C18 N4 3.1(5)
C17 N4 C18 C23 -70.1(5)
C17 N4 C18 C19 117.1(4)
C13 C12 C11 C10 177.1(3)
C13 C12 C11 C16 -1.4(5)
N3 C16 C11 C10 6.6(5)
C15 C16 C11 C10 -172.6(3)
N3 C16 C11 C12 -174.9(3)
C15 C16 C11 C12 5.9(5)
C22 C23 C30 C33 -53.7(5)
C18 C23 C30 C33 129.0(4)
C11 C12 C13 C14 -2.9(6)
C27 C26 C25 C24 -0.1(4)
Ti1 C26 C25 C24 -64.5(2)
C27 C26 C25 Ti1 64.4(2)
O1 Ti1 C25 C24 138.69(19)
N1 Ti1 C25 C24 -75.2(2)
N3 Ti1 C25 C24 -149.4(2)
Cl1 Ti1 C25 C24 8.6(3)
C27 Ti1 C25 C24 78.3(2)
C26 Ti1 C25 C24 115.5(3)
C28 Ti1 C25 C24 36.9(2)
O1 Ti1 C25 C26 23.2(2)
N1 Ti1 C25 C26 169.3(2)
N3 Ti1 C25 C26 95.2(2)
Cl1 Ti1 C25 C26 -106.8(2)
C27 Ti1 C25 C26 -37.2(2)
C28 Ti1 C25 C26 -78.6(2)
C24 Ti1 C25 C26 -115.5(3)
C26 C25 C24 C28 -0.1(4)
Ti1 C25 C24 C28 -64.1(2)
C26 C25 C24 Ti1 64.0(2)
O1 Ti1 C24 C28 50.6(3)
N1 Ti1 C24 C28 -142.2(2)
N3 Ti1 C24 C28 149.9(2)
Cl1 Ti1 C24 C28 -57.6(2)
C27 Ti1 C24 C28 37.3(2)
C26 Ti1 C24 C28 78.8(2)
C25 Ti1 C24 C28 116.4(3)
O1 Ti1 C24 C25 -65.8(3)
N1 Ti1 C24 C25 101.4(2)
N3 Ti1 C24 C25 33.5(2)
Cl1 Ti1 C24 C25 -173.98(18)
C27 Ti1 C24 C25 -79.1(2)
C26 Ti1 C24 C25 -37.6(2)
C28 Ti1 C24 C25 -116.4(3)
N1 C1 C2 C3 -178.6(3)
C6 C1 C2 C3 -1.8(5)
C23 C18 C19 C20 1.9(5)
N4 C18 C19 C20 175.0(3)
C23 C18 C19 C29 -175.7(3)
N4 C18 C19 C29 -2.6(5)
C7 N2 C6 C5 179.7(3)
C7 N2 C6 C1 -0.8(3)
N1 C1 C6 C5 -179.0(3)
C2 C1 C6 C5 3.4(5)
N1 C1 C6 N2 1.4(4)
C2 C1 C6 N2 -176.1(3)
C8 C9 C10 C11 -4.2(5)
C12 C11 C10 C9 -179.1(3)
C16 C11 C10 C9 -0.6(5)
C25 C26 C27 C28 0.3(4)
Ti1 C26 C27 C28 65.3(2)
C25 C26 C27 Ti1 -65.0(2)
O1 Ti1 C27 C28 151.4(2)
N1 Ti1 C27 C28 -36.2(3)
N3 Ti1 C27 C28 -136.8(2)
Cl1 Ti1 C27 C28 61.4(2)
C26 Ti1 C27 C28 -115.3(3)
C24 Ti1 C27 C28 -37.0(2)
C25 Ti1 C27 C28 -78.1(2)
O1 Ti1 C27 C26 -93.3(2)
N1 Ti1 C27 C26 79.0(3)
N3 Ti1 C27 C26 -21.6(3)
Cl1 Ti1 C27 C26 176.64(19)
C28 Ti1 C27 C26 115.3(3)
C24 Ti1 C27 C26 78.3(2)
C25 Ti1 C27 C26 37.2(2)
C18 C23 C22 C21 0.4(5)
C30 C23 C22 C21 -176.9(3)
C18 N4 C17 O1 4.0(5)
C18 N4 C17 C15 -178.7(3)
Ti1 O1 C17 N4 -130.6(3)
Ti1 O1 C17 C15 52.0(4)
C14 C15 C17 N4 -6.4(5)
C16 C15 C17 N4 178.4(3)
C14 C15 C17 O1 171.2(3)
C16 C15 C17 O1 -4.0(4)
C18 C19 C20 C21 -1.1(5)
C29 C19 C20 C21 176.6(3)
C16 C15 C14 C13 2.2(5)
C17 C15 C14 C13 -173.1(3)
C12 C13 C14 C15 2.5(5)
C25 C24 C28 C27 0.3(4)
Ti1 C24 C28 C27 -64.1(2)
C25 C24 C28 Ti1 64.4(2)
C26 C27 C28 C24 -0.4(4)
Ti1 C27 C28 C24 64.7(2)
C26 C27 C28 Ti1 -65.1(2)
O1 Ti1 C28 C24 -147.7(2)
N1 Ti1 C28 C24 39.3(2)
N3 Ti1 C28 C24 -47.0(3)
Cl1 Ti1 C28 C24 124.0(2)
C27 Ti1 C28 C24 -116.2(3)
C26 Ti1 C28 C24 -78.5(2)
C25 Ti1 C28 C24 -37.0(2)
O1 Ti1 C28 C27 -31.5(2)
N1 Ti1 C28 C27 155.5(2)
N3 Ti1 C28 C27 69.2(3)
Cl1 Ti1 C28 C27 -119.8(2)
C26 Ti1 C28 C27 37.7(2)
C24 Ti1 C28 C27 116.2(3)
C25 Ti1 C28 C27 79.2(2)
C1 C2 C3 C4 -1.0(6)
C5 C4 C3 C2 2.2(6)
C3 C4 C5 C6 -0.6(6)
N2 C6 C5 C4 177.3(3)
C1 C6 C5 C4 -2.2(5)
C23 C22 C21 C20 0.4(6)
C19 C20 C21 C22 0.0(6)
C20 C19 C29 C31 -99.6(4)
C18 C19 C29 C31 78.0(4)
